data_4031191
loop_
_publ_author_name
'Liu, Xianglei'
'Li, Bin'
'Gu, Zhenhua'

_publ_section_title
;
 Palladium-Catalyzed Heck-type Domino Cyclization and Carboxylation to
 Synthesize Carboxylic Acids by Utilizing Chloroform as the Carbon
 Monoxide Source.
;
_journal_issue 15
_journal_name_full 'The Journal of organic chemistry'
_journal_page_first 7547
_journal_page_last 7554
_journal_paper_doi 10.1021/acs.joc.5b01126
_journal_volume 80
_journal_year 2015
_chemical_formula_sum 'C18 H17 N O3'
_chemical_formula_weight 295.32
_chemical_name_systematic
;
 ?
;
_space_group_crystal_system monoclinic
_space_group_IT_number 14
_space_group_name_Hall '-P 2ybc'
_space_group_name_H-M_alt 'P 1 21/c 1'
_symmetry_space_group_name_Hall '-P 2ybc'
_symmetry_space_group_name_H-M 'P 1 21/c 1'
_atom_sites_solution_hydrogens geom
_audit_creation_method SHELXL-2013
_cell_angle_alpha 90
_cell_angle_beta 95.306(3)
_cell_angle_gamma 90
_cell_formula_units_Z 4
_cell_length_a 7.8979(2)
_cell_length_b 7.0132(2)
_cell_length_c 27.3048(9)
_cell_measurement_reflns_used 3113
_cell_measurement_temperature 291(2)
_cell_measurement_theta_max 69.3172
_cell_measurement_theta_min 3.2483
_cell_volume 1505.92(8)
_computing_cell_refinement 'CrysAlisPro (Agilent Technologies)'
_computing_data_collection 'CrysAlisPro (Agilent Technologies)'
_computing_data_reduction 'CrysAlisPro (Agilent Technologies)'
_computing_molecular_graphics 'Ortep-3 (L. J. Farrugia, 2001)'
_computing_publication_material SHELXL-2013
_computing_structure_refinement 'SHELXL-2013 (Sheldrick, 2013)'
_computing_structure_solution 'SHELXS-97 (Sheldrick, 1997)'
_diffrn_ambient_temperature 291(2)
_diffrn_detector_area_resol_mean 15.9149
_diffrn_measured_fraction_theta_full 0.988
_diffrn_measured_fraction_theta_max 0.975
_diffrn_measurement_device_type 'Gemini S Ultra, Agilent Technologies'
_diffrn_measurement_method '\w scans'
_diffrn_radiation_type CuK\a
_diffrn_radiation_wavelength 1.54184
_diffrn_reflns_av_R_equivalents 0.0244
_diffrn_reflns_av_unetI/netI 0.0281
_diffrn_reflns_laue_measured_fraction_full 0.988
_diffrn_reflns_laue_measured_fraction_max 0.975
_diffrn_reflns_limit_h_max 9
_diffrn_reflns_limit_h_min -9
_diffrn_reflns_limit_k_max 3
_diffrn_reflns_limit_k_min -8
_diffrn_reflns_limit_l_max 33
_diffrn_reflns_limit_l_min -32
_diffrn_reflns_number 6552
_diffrn_reflns_point_group_measured_fraction_full 0.988
_diffrn_reflns_point_group_measured_fraction_max 0.975
_diffrn_reflns_theta_full 67.684
_diffrn_reflns_theta_max 69.444
_diffrn_reflns_theta_min 3.251
_diffrn_source 'Enhance Ultra (Cu) X-ray Source'
_exptl_absorpt_coefficient_mu 0.721
_exptl_absorpt_correction_T_max 1.00000
_exptl_absorpt_correction_T_min 0.98432
_exptl_absorpt_correction_type multi-scan
_exptl_absorpt_process_details
;
CrysAlisPro, Agilent Technologies,
Version 1.171.36.21 (release 14-08-2012 CrysAlis171 .NET)
(compiled Sep 14 2012,17:21:16)
Empirical absorption correction using spherical harmonics,
 implemented in SCALE3 ABSPACK scaling algorithm.
;
_exptl_crystal_density_diffrn 1.303
_exptl_crystal_F_000 624
_exptl_crystal_size_max 0.360
_exptl_crystal_size_mid 0.320
_exptl_crystal_size_min 0.300
_refine_diff_density_max 0.296
_refine_diff_density_min -0.171
_refine_diff_density_rms 0.047
_refine_ls_extinction_coef 0.0040(7)
_refine_ls_extinction_expression Fc^*^=kFc[1+0.001xFc^2^\l^3^/sin(2\q)]^-1/4^
_refine_ls_extinction_method SHELXL
_refine_ls_goodness_of_fit_ref 1.078
_refine_ls_hydrogen_treatment constr
_refine_ls_matrix_type full
_refine_ls_number_parameters 202
_refine_ls_number_reflns 2764
_refine_ls_number_restraints 0
_refine_ls_restrained_S_all 1.078
_refine_ls_R_factor_all 0.0601
_refine_ls_R_factor_gt 0.0508
_refine_ls_shift/su_max 0.000
_refine_ls_shift/su_mean 0.000
_refine_ls_structure_factor_coef Fsqd
_refine_ls_weighting_details 'w=1/[\s^2^(Fo^2^)+(0.0823P)^2^+0.5082P] where P=(Fo^2^+2Fc^2^)/3'
_refine_ls_weighting_scheme calc
_refine_ls_wR_factor_gt 0.1560
_refine_ls_wR_factor_ref 0.1644
_reflns_Friedel_coverage 0.000
_reflns_number_gt 2258
_reflns_number_total 2764
_reflns_threshold_expression 'I > 2\s(I)'
_cod_data_source_file jo5b01126_si_002.cif
_cod_data_source_block shelxl
_cod_depositor_comments 'Adding full bibliography for 4031191.cif.'
_cod_database_code 4031191
_shelx_space_group_comment
;
The symmetry employed for this shelxl refinement is uniquely defined
by the following loop, which should always be used as a source of
symmetry information in preference to the above space-group names.
They are only intended as comments.
;
_shelx_estimated_absorpt_t_min 0.781
_shelx_estimated_absorpt_t_max 0.813
_shelxl_version_number 2013-4

loop_
_space_group_symop_operation_xyz
'x, y, z'
'-x, y+1/2, -z+1/2'
'-x, -y, -z'
'x, -y-1/2, z-1/2'

loop_
_atom_site_label
_atom_site_type_symbol
_atom_site_fract_x
_atom_site_fract_y
_atom_site_fract_z
_atom_site_U_iso_or_equiv
_atom_site_adp_type
_atom_site_occupancy
_atom_site_site_symmetry_order
_atom_site_calc_flag
_atom_site_refinement_flags_posn
_atom_site_refinement_flags_adp
O2 O 0.3034(2) 0.8944(3) 0.67318(7) 0.0637(5) Uani 1 1 d . .
O1 O 0.1660(2) 0.5315(3) 0.74752(5) 0.0548(5) Uani 1 1 d . .
O3 O 0.1338(2) 1.0587(2) 0.71641(6) 0.0595(5) Uani 1 1 d . .
H3 H 0.0374 1.0488 0.7249 0.089 Uiso 1 1 calc R U
N1 N 0.3268(2) 0.4384(3) 0.68643(7) 0.0466(5) Uani 1 1 d . .
C9 C 0.0117(2) 0.7909(3) 0.66988(7) 0.0419(5) Uani 1 1 d . .
H9 H -0.0604 0.7865 0.6972 0.050 Uiso 1 1 calc R U
C6 C 0.1691(3) 0.5438(3) 0.61719(8) 0.0454(5) Uani 1 1 d . .
C11 C -0.0933(3) 0.8825(3) 0.62687(8) 0.0477(5) Uani 1 1 d . .
C1 C 0.3180(3) 0.4515(3) 0.63490(8) 0.0468(5) Uani 1 1 d . .
C2 C 0.4332(3) 0.3816(4) 0.60406(10) 0.0605(7) Uani 1 1 d . .
H2 H 0.5320 0.3194 0.6164 0.073 Uiso 1 1 calc R U
C10 C 0.1633(3) 0.9163(3) 0.68642(8) 0.0465(5) Uani 1 1 d . .
C7 C 0.0660(2) 0.5824(3) 0.66019(7) 0.0415(5) Uani 1 1 d . .
C5 C 0.1316(3) 0.5653(4) 0.56727(8) 0.0558(6) Uani 1 1 d . .
H5 H 0.0309 0.6235 0.5548 0.067 Uiso 1 1 calc R U
C18 C 0.4662(3) 0.3524(4) 0.71709(10) 0.0602(6) Uani 1 1 d . .
H18A H 0.4406 0.3535 0.7508 0.090 Uiso 1 1 calc R U
H18B H 0.5686 0.4235 0.7140 0.090 Uiso 1 1 calc R U
H18C H 0.4817 0.2232 0.7068 0.090 Uiso 1 1 calc R U
C16 C -0.2691(3) 0.8621(4) 0.62227(11) 0.0668(7) Uani 1 1 d . .
H16 H -0.3227 0.8001 0.6467 0.080 Uiso 1 1 calc R U
C8 C 0.1891(3) 0.5159(3) 0.70357(8) 0.0439(5) Uani 1 1 d . .
C17 C -0.0906(3) 0.4505(3) 0.65683(10) 0.0544(6) Uani 1 1 d . .
H17A H -0.1561 0.4751 0.6841 0.082 Uiso 1 1 calc R U
H17B H -0.0540 0.3199 0.6577 0.082 Uiso 1 1 calc R U
H17C H -0.1593 0.4744 0.6266 0.082 Uiso 1 1 calc R U
C3 C 0.3949(4) 0.4085(5) 0.55407(10) 0.0712(8) Uani 1 1 d . .
H3A H 0.4705 0.3650 0.5324 0.085 Uiso 1 1 calc R U
C14 C -0.2881(6) 1.0318(6) 0.54598(14) 0.1007(13) Uani 1 1 d . .
H14 H -0.3530 1.0784 0.5184 0.121 Uiso 1 1 calc R U
C12 C -0.0173(4) 0.9849(4) 0.59115(9) 0.0625(7) Uani 1 1 d . .
H12 H 0.1000 1.0020 0.5942 0.075 Uiso 1 1 calc R U
C4 C 0.2475(4) 0.4982(4) 0.53570(10) 0.0681(7) Uani 1 1 d . .
H4 H 0.2248 0.5142 0.5019 0.082 Uiso 1 1 calc R U
C15 C -0.3649(4) 0.9343(6) 0.58116(15) 0.0918(11) Uani 1 1 d . .
H15 H -0.4820 0.9160 0.5776 0.110 Uiso 1 1 calc R U
C13 C -0.1144(5) 1.0615(5) 0.55125(11) 0.0817(10) Uani 1 1 d . .
H13 H -0.0630 1.1327 0.5280 0.098 Uiso 1 1 calc R U

loop_
_atom_site_aniso_label
_atom_site_aniso_U_11
_atom_site_aniso_U_22
_atom_site_aniso_U_33
_atom_site_aniso_U_23
_atom_site_aniso_U_13
_atom_site_aniso_U_12
O2 0.0454(9) 0.0681(11) 0.0781(12) -0.0109(9) 0.0093(8) -0.0076(8)
O1 0.0579(9) 0.0641(11) 0.0427(9) 0.0069(7) 0.0061(7) -0.0007(8)
O3 0.0630(10) 0.0525(10) 0.0638(11) -0.0143(8) 0.0098(8) -0.0116(8)
N1 0.0406(9) 0.0494(10) 0.0493(10) 0.0048(8) 0.0007(7) 0.0020(8)
C9 0.0394(10) 0.0448(11) 0.0415(10) -0.0020(9) 0.0046(8) -0.0005(9)
C6 0.0453(11) 0.0448(12) 0.0457(12) -0.0035(9) 0.0033(9) 0.0012(9)
C11 0.0509(12) 0.0440(12) 0.0470(12) -0.0069(9) -0.0011(9) 0.0091(9)
C1 0.0441(11) 0.0466(12) 0.0496(12) -0.0011(9) 0.0047(9) -0.0001(9)
C2 0.0524(13) 0.0641(16) 0.0666(16) -0.0015(12) 0.0128(11) 0.0107(12)
C10 0.0499(12) 0.0460(12) 0.0431(11) 0.0006(9) 0.0009(9) -0.0032(9)
C7 0.0386(10) 0.0431(11) 0.0425(11) -0.0001(9) 0.0015(8) 0.0008(8)
C5 0.0646(14) 0.0568(14) 0.0452(12) -0.0022(11) 0.0009(10) 0.0061(12)
C18 0.0471(12) 0.0646(15) 0.0665(15) 0.0076(12) -0.0080(11) 0.0060(11)
C16 0.0530(14) 0.0646(16) 0.0799(18) -0.0073(14) -0.0094(12) 0.0110(12)
C8 0.0433(11) 0.0429(11) 0.0454(12) 0.0036(9) 0.0031(8) -0.0031(9)
C17 0.0473(12) 0.0494(13) 0.0658(15) -0.0036(11) 0.0014(10) -0.0064(10)
C3 0.0742(17) 0.0815(19) 0.0613(16) -0.0083(14) 0.0236(13) 0.0129(15)
C14 0.133(3) 0.087(2) 0.073(2) -0.0093(19) -0.038(2) 0.046(2)
C12 0.0797(17) 0.0561(14) 0.0517(14) 0.0010(12) 0.0054(12) 0.0130(13)
C4 0.0853(19) 0.0749(18) 0.0454(13) -0.0059(13) 0.0128(12) 0.0081(15)
C15 0.0718(19) 0.090(2) 0.106(3) -0.012(2) -0.0336(18) 0.0245(18)
C13 0.123(3) 0.0680(18) 0.0526(16) 0.0065(14) 0.0019(16) 0.0308(18)

loop_
_atom_type_symbol
_atom_type_description
_atom_type_scat_dispersion_real
_atom_type_scat_dispersion_imag
_atom_type_scat_source
C C 0.0181 0.0091 'International Tables Vol C Tables 4.2.6.8 and 6.1.1.4'
H H 0.0000 0.0000 'International Tables Vol C Tables 4.2.6.8 and 6.1.1.4'
N N 0.0311 0.0180 'International Tables Vol C Tables 4.2.6.8 and 6.1.1.4'
O O 0.0492 0.0322 'International Tables Vol C Tables 4.2.6.8 and 6.1.1.4'

loop_
_geom_angle_atom_site_label_1
_geom_angle_atom_site_label_2
_geom_angle_atom_site_label_3
_geom_angle
C10 O3 H3 109.5
C8 N1 C1 110.94(17)
C8 N1 C18 124.4(2)
C1 N1 C18 124.68(19)
C11 C9 C10 110.15(18)
C11 C9 C7 113.98(17)
C10 C9 C7 111.87(17)
C11 C9 H9 106.8
C10 C9 H9 106.8
C7 C9 H9 106.8
C5 C6 C1 119.6(2)
C5 C6 C7 131.8(2)
C1 C6 C7 108.18(19)
C16 C11 C12 118.8(2)
C16 C11 C9 119.8(2)
C12 C11 C9 121.4(2)
C2 C1 C6 122.4(2)
C2 C1 N1 127.7(2)
C6 C1 N1 109.89(18)
C3 C2 C1 117.1(2)
C3 C2 H2 121.4
C1 C2 H2 121.4
O2 C10 O3 120.0(2)
O2 C10 C9 123.8(2)
O3 C10 C9 116.13(19)
C6 C7 C8 101.36(17)
C6 C7 C17 109.43(18)
C8 C7 C17 108.15(18)
C6 C7 C9 118.53(18)
C8 C7 C9 108.66(17)
C17 C7 C9 110.01(17)
C6 C5 C4 118.8(2)
C6 C5 H5 120.6
C4 C5 H5 120.6
N1 C18 H18A 109.5
N1 C18 H18B 109.5
H18A C18 H18B 109.5
N1 C18 H18C 109.5
H18A C18 H18C 109.5
H18B C18 H18C 109.5
C15 C16 C11 120.0(3)
C15 C16 H16 120.0
C11 C16 H16 120.0
O1 C8 N1 125.0(2)
O1 C8 C7 125.70(19)
N1 C8 C7 109.31(18)
C7 C17 H17A 109.5
C7 C17 H17B 109.5
H17A C17 H17B 109.5
C7 C17 H17C 109.5
H17A C17 H17C 109.5
H17B C17 H17C 109.5
C4 C3 C2 121.5(2)
C4 C3 H3A 119.3
C2 C3 H3A 119.3
C15 C14 C13 120.2(3)
C15 C14 H14 119.9
C13 C14 H14 119.9
C13 C12 C11 120.6(3)
C13 C12 H12 119.7
C11 C12 H12 119.7
C3 C4 C5 120.7(2)
C3 C4 H4 119.7
C5 C4 H4 119.7
C14 C15 C16 120.4(3)
C14 C15 H15 119.8
C16 C15 H15 119.8
C12 C13 C14 119.8(3)
C12 C13 H13 120.1
C14 C13 H13 120.1

loop_
_geom_bond_atom_site_label_1
_geom_bond_atom_site_label_2
_geom_bond_distance
O2 C10 1.205(3)
O1 C8 1.235(3)
O3 C10 1.325(3)
O3 H3 0.8200
N1 C8 1.338(3)
N1 C1 1.405(3)
N1 C18 1.452(3)
C9 C11 1.516(3)
C9 C10 1.521(3)
C9 C7 1.554(3)
C9 H9 0.9800
C6 C5 1.376(3)
C6 C1 1.390(3)
C6 C7 1.513(3)
C11 C16 1.390(3)
C11 C12 1.392(4)
C1 C2 1.385(3)
C2 C3 1.383(4)
C2 H2 0.9300
C7 C8 1.534(3)
C7 C17 1.541(3)
C5 C4 1.396(4)
C5 H5 0.9300
C18 H18A 0.9600
C18 H18B 0.9600
C18 H18C 0.9600
C16 C15 1.390(4)
C16 H16 0.9300
C17 H17A 0.9600
C17 H17B 0.9600
C17 H17C 0.9600
C3 C4 1.377(4)
C3 H3A 0.9300
C14 C15 1.366(6)
C14 C13 1.382(6)
C14 H14 0.9300
C12 C13 1.382(4)
C12 H12 0.9300
C4 H4 0.9300
C15 H15 0.9300
C13 H13 0.9300

loop_
_geom_hbond_atom_site_label_D
_geom_hbond_atom_site_label_H
_geom_hbond_atom_site_label_A
_geom_hbond_distance_DH
_geom_hbond_distance_HA
_geom_hbond_distance_DA
_geom_hbond_angle_DHA
_geom_hbond_site_symmetry_A
O3 H3 O1 0.82 1.84 2.655(2) 172.4 2_556

loop_
_geom_torsion_atom_site_label_1
_geom_torsion_atom_site_label_2
_geom_torsion_atom_site_label_3
_geom_torsion_atom_site_label_4
_geom_torsion
C10 C9 C11 C16 -145.1(2)
C7 C9 C11 C16 88.2(3)
C10 C9 C11 C12 35.9(3)
C7 C9 C11 C12 -90.8(3)
C5 C6 C1 C2 1.0(4)
C7 C6 C1 C2 174.3(2)
C5 C6 C1 N1 -177.5(2)
C7 C6 C1 N1 -4.2(3)
C8 N1 C1 C2 -177.6(2)
C18 N1 C1 C2 2.4(4)
C8 N1 C1 C6 0.8(3)
C18 N1 C1 C6 -179.3(2)
C6 C1 C2 C3 0.4(4)
N1 C1 C2 C3 178.6(2)
C11 C9 C10 O2 -96.0(3)
C7 C9 C10 O2 31.9(3)
C11 C9 C10 O3 82.7(2)
C7 C9 C10 O3 -149.42(19)
C5 C6 C7 C8 177.6(2)
C1 C6 C7 C8 5.4(2)
C5 C6 C7 C17 63.5(3)
C1 C6 C7 C17 -108.6(2)
C5 C6 C7 C9 -63.7(3)
C1 C6 C7 C9 124.2(2)
C11 C9 C7 C6 58.1(2)
C10 C9 C7 C6 -67.7(2)
C11 C9 C7 C8 172.91(17)
C10 C9 C7 C8 47.1(2)
C11 C9 C7 C17 -68.9(2)
C10 C9 C7 C17 165.35(18)
C1 C6 C5 C4 -1.8(4)
C7 C6 C5 C4 -173.3(2)
C12 C11 C16 C15 3.5(4)
C9 C11 C16 C15 -175.5(3)
C1 N1 C8 O1 -176.9(2)
C18 N1 C8 O1 3.2(4)
C1 N1 C8 C7 2.9(2)
C18 N1 C8 C7 -177.0(2)
C6 C7 C8 O1 174.7(2)
C17 C7 C8 O1 -70.3(3)
C9 C7 C8 O1 49.1(3)
C6 C7 C8 N1 -5.1(2)
C17 C7 C8 N1 110.0(2)
C9 C7 C8 N1 -130.66(18)
C1 C2 C3 C4 -1.0(4)
C16 C11 C12 C13 -1.4(4)
C9 C11 C12 C13 177.6(2)
C2 C3 C4 C5 0.1(5)
C6 C5 C4 C3 1.3(4)
C13 C14 C15 C16 -0.7(6)
C11 C16 C15 C14 -2.5(5)
C11 C12 C13 C14 -1.8(4)
C15 C14 C13 C12 2.9(5)
